data_7161067
loop_
_publ_author_name
'Ajay Krishna, M. S.'
'Ashitha, K. T.'
'Bhat, Meghashyama Prabhakara'
'Rudrappa, Muthuraj'
'Athira, C. S.'
'Lalshikanther Basha, A. L.'
'Varughese, Sunil'
'Vankadari, Naveen'
'Nayaka, Sreenivasa'
'Somappa, Sasidhar B.'

_publ_section_title
;
 Iodine-mediated cascade amination enables one-pot access to antimicrobial
 indole-embedded dihydropyrazoles.
;
_journal_issue 13
_journal_name_full 'Organic &amp; biomolecular chemistry'
_journal_page_first 2676
_journal_page_last 2682
_journal_paper_doi 10.1039/d6ob00043f
_journal_volume 24
_journal_year 2026
_chemical_formula_sum 'C29 H22 Br N3'
_chemical_formula_weight 492.40
_space_group_crystal_system orthorhombic
_space_group_IT_number 61
_space_group_name_Hall '-P 2ac 2ab'
_space_group_name_H-M_alt 'P b c a'
_atom_sites_solution_hydrogens mixed
_audit_creation_method SHELXL-2018/3
_audit_update_record
;
2025-04-04 deposited with the CCDC.	2026-03-12 downloaded from the CCDC.
;
_cell_angle_alpha 90
_cell_angle_beta 90
_cell_angle_gamma 90
_cell_formula_units_Z 8
_cell_length_a 12.5521(3)
_cell_length_b 11.6842(3)
_cell_length_c 31.6373(7)
_cell_measurement_reflns_used 9813
_cell_measurement_temperature 300(2)
_cell_measurement_theta_max 68.33
_cell_measurement_theta_min 4.50
_cell_volume 4639.97(19)
_computing_cell_refinement 'APEX3/SAINT (Bruker, 2016)'
_computing_data_collection 'APEX3(Bruker, 2016)'
_computing_data_reduction 'SAINT/XPREP (Bruker, 2016)'
_computing_molecular_graphics 'ORTEP3 (Farrugia, 2012)'
_computing_structure_refinement 'SHELXL-2018/3 (Sheldrick, 2018)'
_computing_structure_solution 'SHELXT 2018/2 (Sheldrick, 2018)'
_diffrn_ambient_temperature 300(2)
_diffrn_measured_fraction_theta_full 0.999
_diffrn_measured_fraction_theta_max 0.999
_diffrn_measurement_device_type 'Bruker D8 Venture Diffractometer'
_diffrn_measurement_method '\f and \w scans'
_diffrn_radiation_type CuK\a
_diffrn_radiation_wavelength 1.54178
_diffrn_reflns_av_R_equivalents 0.0643
_diffrn_reflns_av_unetI/netI 0.0163
_diffrn_reflns_Laue_measured_fraction_full 0.999
_diffrn_reflns_Laue_measured_fraction_max 0.999
_diffrn_reflns_limit_h_max 15
_diffrn_reflns_limit_h_min -15
_diffrn_reflns_limit_k_max 14
_diffrn_reflns_limit_k_min -14
_diffrn_reflns_limit_l_max 38
_diffrn_reflns_limit_l_min -38
_diffrn_reflns_number 103545
_diffrn_reflns_point_group_measured_fraction_full 0.999
_diffrn_reflns_point_group_measured_fraction_max 0.999
_diffrn_reflns_theta_full 67.679
_diffrn_reflns_theta_max 68.553
_diffrn_reflns_theta_min 2.793
_diffrn_source 'micro focus sealed tube'
_exptl_absorpt_coefficient_mu 2.576
_exptl_absorpt_correction_T_max 0.7531
_exptl_absorpt_correction_T_min 0.6096
_exptl_absorpt_correction_type multi-scan
_exptl_absorpt_process_details 'SADABS-2016/2 - Bruker AXS'
_exptl_crystal_colour brown
_exptl_crystal_density_diffrn 1.410
_exptl_crystal_description block
_exptl_crystal_F_000 2016
_exptl_crystal_size_max 0.163
_exptl_crystal_size_mid 0.055
_exptl_crystal_size_min 0.052
_refine_diff_density_max 0.850
_refine_diff_density_min -0.827
_refine_diff_density_rms 0.053
_refine_ls_extinction_coef 0.00055(10)
_refine_ls_extinction_expression Fc^*^=kFc[1+0.001xFc^2^\l^3^/sin(2\q)]^-1/4^
_refine_ls_extinction_method 'SHELXL-2018/3 (Sheldrick 2018)'
_refine_ls_goodness_of_fit_ref 1.068
_refine_ls_hydrogen_treatment mixed
_refine_ls_matrix_type full
_refine_ls_number_parameters 302
_refine_ls_number_reflns 4259
_refine_ls_number_restraints 0
_refine_ls_restrained_S_all 1.068
_refine_ls_R_factor_all 0.0727
_refine_ls_R_factor_gt 0.0528
_refine_ls_shift/su_max 0.001
_refine_ls_shift/su_mean 0.000
_refine_ls_structure_factor_coef Fsqd
_refine_ls_weighting_details 'w=1/[\s^2^(Fo^2^)+(0.0629P)^2^+5.9031P] where P=(Fo^2^+2Fc^2^)/3'
_refine_ls_weighting_scheme calc
_refine_ls_wR_factor_gt 0.1324
_refine_ls_wR_factor_ref 0.1569
_reflns_Friedel_coverage 0.000
_reflns_number_gt 3240
_reflns_number_total 4259
_reflns_threshold_expression 'I > 2\s(I)'
_cod_data_source_file d6ob00043f2.cif
_cod_data_source_block shelx
_cod_depositor_comments 'Adding full bibliography for 7161067.cif.'
_cod_database_code 7161067
_shelx_shelxl_version_number 2018/3
_shelx_space_group_comment
;
The symmetry employed for this shelxl refinement is uniquely defined
by the following loop, which should always be used as a source of
symmetry information in preference to the above space-group names.
They are only intended as comments.
;
_shelx_estimated_absorpt_t_min 0.679
_shelx_estimated_absorpt_t_max 0.878

loop_
_space_group_symop_operation_xyz
'x, y, z'
'x+1/2, -y+1/2, -z'
'-x, y+1/2, -z+1/2'
'-x+1/2, -y, z+1/2'
'-x, -y, -z'
'-x-1/2, y-1/2, z'
'x, -y-1/2, z-1/2'
'x-1/2, y, -z-1/2'

loop_
_atom_site_label
_atom_site_type_symbol
_atom_site_fract_x
_atom_site_fract_y
_atom_site_fract_z
_atom_site_U_iso_or_equiv
_atom_site_adp_type
_atom_site_occupancy
_atom_site_site_symmetry_order
_atom_site_calc_flag
_atom_site_refinement_flags_posn
_atom_site_refinement_flags_adp
_atom_site_refinement_flags_occupancy
_atom_site_disorder_assembly
_atom_site_disorder_group
C1 C 0.2651(3) 0.2547(4) 0.76251(12) 0.0708(11) Uani 1 1 d . . . . .
C2 C 0.3560(3) 0.2266(3) 0.74008(12) 0.0695(10) Uani 1 1 d . . . . .
H2 H 0.392893 0.159602 0.746225 0.083 Uiso 1 1 calc R U . . .
C3 C 0.3916(3) 0.2986(3) 0.70853(11) 0.0600(8) Uani 1 1 d . . . . .
H3 H 0.452933 0.280282 0.693529 0.072 Uiso 1 1 calc R U . . .
C4 C 0.3362(3) 0.3986(3) 0.69900(10) 0.0534(8) Uani 1 1 d . . . . .
C5 C 0.2439(3) 0.4228(3) 0.72148(12) 0.0684(10) Uani 1 1 d . . . . .
H5 H 0.205260 0.488458 0.715051 0.082 Uiso 1 1 calc R U . . .
C6 C 0.2084(3) 0.3509(4) 0.75332(14) 0.0771(11) Uani 1 1 d . . . . .
H6 H 0.146634 0.368132 0.768237 0.092 Uiso 1 1 calc R U . . .
C7 C 0.3758(2) 0.4792(3) 0.66713(10) 0.0495(7) Uani 1 1 d . . . . .
C8 C 0.3221(3) 0.5882(3) 0.65439(10) 0.0524(7) Uani 1 1 d . . . . .
H8A H 0.318756 0.641643 0.677807 0.063 Uiso 1 1 calc R U . . .
H8B H 0.250513 0.573906 0.644087 0.063 Uiso 1 1 calc R U . . .
C9 C 0.3956(2) 0.6341(2) 0.61838(9) 0.0463(7) Uani 1 1 d . . . . .
C10 C 0.3397(2) 0.6193(2) 0.57616(10) 0.0484(7) Uani 1 1 d . . . . .
C11 C 0.2369(3) 0.6639(2) 0.56515(10) 0.0477(7) Uani 1 1 d . . . . .
C12 C 0.1631(3) 0.7362(3) 0.58497(11) 0.0544(8) Uani 1 1 d . . . . .
H12 H 0.178992 0.769597 0.610907 0.065 Uiso 1 1 calc R U . . .
C13 C 0.0666(3) 0.7574(3) 0.56550(12) 0.0622(9) Uani 1 1 d . . . . .
H13 H 0.017041 0.804370 0.578806 0.075 Uiso 1 1 calc R U . . .
C14 C 0.0421(3) 0.7099(3) 0.52636(12) 0.0672(10) Uani 1 1 d . . . . .
H14 H -0.023119 0.726382 0.513838 0.081 Uiso 1 1 calc R U . . .
C15 C 0.1126(3) 0.6392(3) 0.50589(12) 0.0650(9) Uani 1 1 d . . . . .
H15 H 0.095914 0.606907 0.479856 0.078 Uiso 1 1 calc R U . . .
C16 C 0.2101(3) 0.6175(3) 0.52545(10) 0.0560(8) Uani 1 1 d . . . . .
C17 C 0.3707(3) 0.5509(3) 0.54364(11) 0.0606(8) Uani 1 1 d . . . . .
H17 H 0.434433 0.510482 0.542502 0.073 Uiso 1 1 calc R U . . .
C18 C 0.4310(2) 0.7569(3) 0.62774(10) 0.0467(7) Uani 1 1 d . . . . .
C19 C 0.4097(2) 0.8472(3) 0.60066(11) 0.0543(8) Uani 1 1 d . . . . .
H19 H 0.375035 0.833538 0.575181 0.065 Uiso 1 1 calc R U . . .
C20 C 0.4396(3) 0.9576(3) 0.61113(13) 0.0631(9) Uani 1 1 d . . . . .
H20 H 0.425337 1.017527 0.592619 0.076 Uiso 1 1 calc R U . . .
C21 C 0.4903(3) 0.9791(3) 0.64874(14) 0.0683(10) Uani 1 1 d . . . . .
H21 H 0.508548 1.053713 0.655931 0.082 Uiso 1 1 calc R U . . .
C22 C 0.5143(3) 0.8909(3) 0.67583(13) 0.0714(10) Uani 1 1 d . . . . .
H22 H 0.549898 0.905305 0.701045 0.086 Uiso 1 1 calc R U . . .
C23 C 0.4848(3) 0.7800(3) 0.66524(12) 0.0620(9) Uani 1 1 d . . . . .
H23 H 0.501310 0.720245 0.683500 0.074 Uiso 1 1 calc R U . . .
C24 C 0.5888(2) 0.5581(2) 0.60448(9) 0.0459(7) Uani 1 1 d . . . . .
C25 C 0.6634(2) 0.4733(3) 0.61375(10) 0.0510(7) Uani 1 1 d . . . . .
H25 H 0.643451 0.410121 0.629793 0.061 Uiso 1 1 calc R U . . .
C26 C 0.7663(3) 0.4825(3) 0.59931(11) 0.0572(8) Uani 1 1 d . . . . .
H26 H 0.815136 0.425077 0.605629 0.069 Uiso 1 1 calc R U . . .
C27 C 0.7983(3) 0.5748(3) 0.57574(12) 0.0609(8) Uani 1 1 d . . . . .
H27 H 0.868914 0.582161 0.567253 0.073 Uiso 1 1 calc R U . . .
C28 C 0.7240(3) 0.6564(3) 0.56485(12) 0.0596(9) Uani 1 1 d . . . . .
H28 H 0.744361 0.718250 0.548189 0.071 Uiso 1 1 calc R U . . .
C29 C 0.6192(3) 0.6476(3) 0.57842(10) 0.0545(8) Uani 1 1 d . . . . .
H29 H 0.569295 0.701833 0.570004 0.065 Uiso 1 1 calc R U . . .
N1 N 0.4863(2) 0.5513(2) 0.62185(8) 0.0513(6) Uani 1 1 d . . . . .
N2 N 0.4663(2) 0.4635(2) 0.64926(8) 0.0506(6) Uani 1 1 d . . . . .
N3 N 0.2941(3) 0.5505(3) 0.51282(10) 0.0685(8) Uani 1 1 d . . . . .
H3N H 0.293(3) 0.509(4) 0.4898(14) 0.082 Uiso 1 1 d . U . . .
Br1 Br 0.22178(5) 0.15918(5) 0.80772(2) 0.1100(3) Uani 1 1 d . . . . .

loop_
_atom_site_aniso_label
_atom_site_aniso_U_11
_atom_site_aniso_U_22
_atom_site_aniso_U_33
_atom_site_aniso_U_23
_atom_site_aniso_U_13
_atom_site_aniso_U_12
C1 0.081(3) 0.076(2) 0.056(2) 0.0215(18) -0.0038(19) -0.025(2)
C2 0.084(3) 0.056(2) 0.068(2) 0.0191(17) -0.017(2) -0.0117(19)
C3 0.066(2) 0.0560(19) 0.0583(19) 0.0110(16) -0.0046(16) -0.0063(16)
C4 0.0583(18) 0.0525(18) 0.0494(16) 0.0113(14) -0.0048(14) -0.0096(15)
C5 0.067(2) 0.070(2) 0.068(2) 0.0233(19) 0.0069(18) -0.0010(19)
C6 0.072(2) 0.088(3) 0.071(2) 0.026(2) 0.0137(19) -0.008(2)
C7 0.0539(17) 0.0462(16) 0.0483(16) 0.0066(13) -0.0021(14) -0.0028(13)
C8 0.0535(17) 0.0504(17) 0.0533(17) 0.0080(14) 0.0075(14) 0.0008(14)
C9 0.0467(15) 0.0427(15) 0.0494(16) 0.0089(13) 0.0032(13) 0.0019(12)
C10 0.0530(17) 0.0409(15) 0.0512(16) 0.0050(13) 0.0005(13) -0.0022(13)
C11 0.0544(17) 0.0402(15) 0.0484(16) 0.0054(13) 0.0040(13) -0.0041(13)
C12 0.0580(18) 0.0427(16) 0.0625(19) 0.0025(14) 0.0002(15) -0.0020(14)
C13 0.0589(19) 0.0503(18) 0.077(2) 0.0097(17) 0.0022(17) 0.0031(15)
C14 0.057(2) 0.069(2) 0.075(2) 0.0176(19) -0.0082(18) -0.0015(18)
C15 0.067(2) 0.074(2) 0.0540(19) 0.0051(17) -0.0091(17) -0.0059(19)
C16 0.0623(19) 0.0534(18) 0.0524(18) 0.0057(15) 0.0008(15) -0.0014(15)
C17 0.064(2) 0.060(2) 0.0585(19) -0.0014(16) 0.0003(16) 0.0087(16)
C18 0.0446(15) 0.0446(15) 0.0508(16) 0.0017(13) 0.0037(13) 0.0013(12)
C19 0.0482(17) 0.0486(17) 0.066(2) 0.0090(15) -0.0019(15) -0.0014(13)
C20 0.0498(18) 0.0444(17) 0.095(3) 0.0091(17) 0.0011(18) 0.0014(14)
C21 0.056(2) 0.0530(19) 0.096(3) -0.0089(19) 0.003(2) -0.0036(16)
C22 0.066(2) 0.074(2) 0.074(2) -0.011(2) -0.0084(19) -0.0056(19)
C23 0.063(2) 0.062(2) 0.062(2) 0.0041(17) -0.0055(16) -0.0007(17)
C24 0.0470(16) 0.0430(15) 0.0477(16) 0.0004(12) -0.0009(12) 0.0000(12)
C25 0.0527(17) 0.0451(16) 0.0551(17) 0.0027(14) -0.0023(14) 0.0032(13)
C26 0.0512(18) 0.0582(19) 0.062(2) -0.0039(16) -0.0045(15) 0.0071(15)
C27 0.0500(17) 0.066(2) 0.067(2) -0.0042(17) 0.0033(16) 0.0018(16)
C28 0.060(2) 0.0548(19) 0.064(2) 0.0075(16) 0.0128(16) -0.0021(15)
C29 0.0530(18) 0.0508(17) 0.0598(19) 0.0110(15) 0.0079(15) 0.0055(14)
N1 0.0500(14) 0.0445(13) 0.0594(15) 0.0169(12) 0.0080(12) 0.0074(11)
N2 0.0581(15) 0.0424(13) 0.0513(14) 0.0105(11) 0.0030(12) 0.0016(11)
N3 0.0733(19) 0.077(2) 0.0554(17) -0.0152(16) -0.0042(15) 0.0087(16)
Br1 0.1312(6) 0.1138(5) 0.0849(4) 0.0510(3) 0.0078(3) -0.0311(3)

loop_
_atom_type_symbol
_atom_type_description
_atom_type_scat_dispersion_real
_atom_type_scat_dispersion_imag
_atom_type_scat_source
C C 0.0181 0.0091 'International Tables Vol C Tables 4.2.6.8 and 6.1.1.4'
H H 0.0000 0.0000 'International Tables Vol C Tables 4.2.6.8 and 6.1.1.4'
N N 0.0311 0.0180 'International Tables Vol C Tables 4.2.6.8 and 6.1.1.4'
Br Br -0.6763 1.2805 'International Tables Vol C Tables 4.2.6.8 and 6.1.1.4'

loop_
_geom_angle_atom_site_label_1
_geom_angle_atom_site_label_2
_geom_angle_atom_site_label_3
_geom_angle
_geom_angle_site_symmetry_1
_geom_angle_site_symmetry_3
_geom_angle_publ_flag
C6 C1 C2 121.2(3) . . ?
C6 C1 Br1 119.8(3) . . ?
C2 C1 Br1 119.0(3) . . ?
C3 C2 C1 119.5(4) . . ?
C3 C2 H2 120.2 . . ?
C1 C2 H2 120.2 . . ?
C2 C3 C4 120.5(4) . . ?
C2 C3 H3 119.8 . . ?
C4 C3 H3 119.8 . . ?
C5 C4 C3 118.5(3) . . ?
C5 C4 C7 120.3(3) . . ?
C3 C4 C7 121.2(3) . . ?
C6 C5 C4 121.1(4) . . ?
C6 C5 H5 119.4 . . ?
C4 C5 H5 119.4 . . ?
C1 C6 C5 119.2(4) . . ?
C1 C6 H6 120.4 . . ?
C5 C6 H6 120.4 . . ?
N2 C7 C4 120.7(3) . . ?
N2 C7 C8 113.8(3) . . ?
C4 C7 C8 125.4(3) . . ?
C7 C8 C9 102.9(2) . . ?
C7 C8 H8A 111.2 . . ?
C9 C8 H8A 111.2 . . ?
C7 C8 H8B 111.2 . . ?
C9 C8 H8B 111.2 . . ?
H8A C8 H8B 109.1 . . ?
N1 C9 C10 110.0(2) . . ?
N1 C9 C18 111.8(2) . . ?
C10 C9 C18 114.3(2) . . ?
N1 C9 C8 100.0(2) . . ?
C10 C9 C8 109.2(2) . . ?
C18 C9 C8 110.6(3) . . ?
C17 C10 C11 106.7(3) . . ?
C17 C10 C9 126.9(3) . . ?
C11 C10 C9 126.0(3) . . ?
C12 C11 C16 118.2(3) . . ?
C12 C11 C10 134.8(3) . . ?
C16 C11 C10 107.0(3) . . ?
C13 C12 C11 119.2(3) . . ?
C13 C12 H12 120.4 . . ?
C11 C12 H12 120.4 . . ?
C12 C13 C14 121.3(3) . . ?
C12 C13 H13 119.4 . . ?
C14 C13 H13 119.4 . . ?
C15 C14 C13 121.2(3) . . ?
C15 C14 H14 119.4 . . ?
C13 C14 H14 119.4 . . ?
C14 C15 C16 117.7(3) . . ?
C14 C15 H15 121.1 . . ?
C16 C15 H15 121.1 . . ?
N3 C16 C15 130.4(3) . . ?
N3 C16 C11 107.2(3) . . ?
C15 C16 C11 122.4(3) . . ?
C10 C17 N3 109.9(3) . . ?
C10 C17 H17 125.0 . . ?
N3 C17 H17 125.0 . . ?
C19 C18 C23 118.2(3) . . ?
C19 C18 C9 122.6(3) . . ?
C23 C18 C9 119.2(3) . . ?
C20 C19 C18 120.7(3) . . ?
C20 C19 H19 119.7 . . ?
C18 C19 H19 119.7 . . ?
C21 C20 C19 120.2(3) . . ?
C21 C20 H20 119.9 . . ?
C19 C20 H20 119.9 . . ?
C20 C21 C22 120.4(3) . . ?
C20 C21 H21 119.8 . . ?
C22 C21 H21 119.8 . . ?
C21 C22 C23 119.4(4) . . ?
C21 C22 H22 120.3 . . ?
C23 C22 H22 120.3 . . ?
C22 C23 C18 121.1(3) . . ?
C22 C23 H23 119.4 . . ?
C18 C23 H23 119.4 . . ?
C29 C24 C25 118.4(3) . . ?
C29 C24 N1 122.0(3) . . ?
C25 C24 N1 119.6(3) . . ?
C26 C25 C24 120.4(3) . . ?
C26 C25 H25 119.8 . . ?
C24 C25 H25 119.8 . . ?
C27 C26 C25 121.2(3) . . ?
C27 C26 H26 119.4 . . ?
C25 C26 H26 119.4 . . ?
C26 C27 C28 118.8(3) . . ?
C26 C27 H27 120.6 . . ?
C28 C27 H27 120.6 . . ?
C27 C28 C29 120.9(3) . . ?
C27 C28 H28 119.6 . . ?
C29 C28 H28 119.6 . . ?
C24 C29 C28 120.1(3) . . ?
C24 C29 H29 119.9 . . ?
C28 C29 H29 119.9 . . ?
N2 N1 C24 117.4(2) . . ?
N2 N1 C9 113.1(2) . . ?
C24 N1 C9 129.2(2) . . ?
C7 N2 N1 109.6(2) . . ?
C17 N3 C16 109.2(3) . . ?
C17 N3 H3N 127(3) . . ?
C16 N3 H3N 123(3) . . ?

loop_
_geom_bond_atom_site_label_1
_geom_bond_atom_site_label_2
_geom_bond_distance
_geom_bond_site_symmetry_2
_geom_bond_publ_flag
C1 C6 1.362(6) . ?
C1 C2 1.383(6) . ?
C1 Br1 1.894(3) . ?
C2 C3 1.380(5) . ?
C2 H2 0.9300 . ?
C3 C4 1.392(5) . ?
C3 H3 0.9300 . ?
C4 C5 1.388(5) . ?
C4 C7 1.467(4) . ?
C5 C6 1.385(5) . ?
C5 H5 0.9300 . ?
C6 H6 0.9300 . ?
C7 N2 1.282(4) . ?
C7 C8 1.496(4) . ?
C8 C9 1.561(4) . ?
C8 H8A 0.9700 . ?
C8 H8B 0.9700 . ?
C9 N1 1.498(4) . ?
C9 C10 1.519(4) . ?
C9 C18 1.530(4) . ?
C10 C17 1.359(5) . ?
C10 C11 1.435(4) . ?
C11 C12 1.402(4) . ?
C11 C16 1.409(5) . ?
C12 C13 1.382(5) . ?
C12 H12 0.9300 . ?
C13 C14 1.391(5) . ?
C13 H13 0.9300 . ?
C14 C15 1.373(5) . ?
C14 H14 0.9300 . ?
C15 C16 1.394(5) . ?
C15 H15 0.9300 . ?
C16 N3 1.373(5) . ?
C17 N3 1.370(5) . ?
C17 H17 0.9300 . ?
C18 C19 1.385(4) . ?
C18 C23 1.392(5) . ?
C19 C20 1.384(5) . ?
C19 H19 0.9300 . ?
C20 C21 1.372(5) . ?
C20 H20 0.9300 . ?
C21 C22 1.373(6) . ?
C21 H21 0.9300 . ?
C22 C23 1.388(5) . ?
C22 H22 0.9300 . ?
C23 H23 0.9300 . ?
C24 C29 1.385(4) . ?
C24 C25 1.395(4) . ?
C24 N1 1.401(4) . ?
C25 C26 1.374(5) . ?
C25 H25 0.9300 . ?
C26 C27 1.371(5) . ?
C26 H26 0.9300 . ?
C27 C28 1.378(5) . ?
C27 H27 0.9300 . ?
C28 C29 1.388(5) . ?
C28 H28 0.9300 . ?
C29 H29 0.9300 . ?
N1 N2 1.367(3) . ?
N3 H3N 0.87(5) . ?

loop_
_geom_torsion_atom_site_label_1
_geom_torsion_atom_site_label_2
_geom_torsion_atom_site_label_3
_geom_torsion_atom_site_label_4
_geom_torsion
_geom_torsion_site_symmetry_1
_geom_torsion_site_symmetry_2
_geom_torsion_site_symmetry_3
_geom_torsion_site_symmetry_4
_geom_torsion_publ_flag
C6 C1 C2 C3 1.7(6) . . . . ?
Br1 C1 C2 C3 -176.6(3) . . . . ?
C1 C2 C3 C4 -0.5(5) . . . . ?
C2 C3 C4 C5 -1.0(5) . . . . ?
C2 C3 C4 C7 176.7(3) . . . . ?
C3 C4 C5 C6 1.4(6) . . . . ?
C7 C4 C5 C6 -176.4(4) . . . . ?
C2 C1 C6 C5 -1.3(6) . . . . ?
Br1 C1 C6 C5 177.0(3) . . . . ?
C4 C5 C6 C1 -0.2(6) . . . . ?
C5 C4 C7 N2 172.9(3) . . . . ?
C3 C4 C7 N2 -4.8(5) . . . . ?
C5 C4 C7 C8 -2.8(5) . . . . ?
C3 C4 C7 C8 179.5(3) . . . . ?
N2 C7 C8 C9 7.0(4) . . . . ?
C4 C7 C8 C9 -177.1(3) . . . . ?
C7 C8 C9 N1 -8.1(3) . . . . ?
C7 C8 C9 C10 107.4(3) . . . . ?
C7 C8 C9 C18 -126.0(3) . . . . ?
N1 C9 C10 C17 -6.4(4) . . . . ?
C18 C9 C10 C17 120.3(3) . . . . ?
C8 C9 C10 C17 -115.2(3) . . . . ?
N1 C9 C10 C11 165.1(3) . . . . ?
C18 C9 C10 C11 -68.2(4) . . . . ?
C8 C9 C10 C11 56.3(4) . . . . ?
C17 C10 C11 C12 178.9(3) . . . . ?
C9 C10 C11 C12 6.0(5) . . . . ?
C17 C10 C11 C16 0.6(3) . . . . ?
C9 C10 C11 C16 -172.3(3) . . . . ?
C16 C11 C12 C13 1.4(4) . . . . ?
C10 C11 C12 C13 -176.8(3) . . . . ?
C11 C12 C13 C14 -1.1(5) . . . . ?
C12 C13 C14 C15 0.7(5) . . . . ?
C13 C14 C15 C16 -0.6(5) . . . . ?
C14 C15 C16 N3 179.3(4) . . . . ?
C14 C15 C16 C11 1.0(5) . . . . ?
C12 C11 C16 N3 180.0(3) . . . . ?
C10 C11 C16 N3 -1.3(4) . . . . ?
C12 C11 C16 C15 -1.4(5) . . . . ?
C10 C11 C16 C15 177.3(3) . . . . ?
C11 C10 C17 N3 0.4(4) . . . . ?
C9 C10 C17 N3 173.3(3) . . . . ?
N1 C9 C18 C19 128.2(3) . . . . ?
C10 C9 C18 C19 2.5(4) . . . . ?
C8 C9 C18 C19 -121.3(3) . . . . ?
N1 C9 C18 C23 -53.1(4) . . . . ?
C10 C9 C18 C23 -178.8(3) . . . . ?
C8 C9 C18 C23 57.4(4) . . . . ?
C23 C18 C19 C20 -1.2(5) . . . . ?
C9 C18 C19 C20 177.5(3) . . . . ?
C18 C19 C20 C21 -0.4(5) . . . . ?
C19 C20 C21 C22 1.7(6) . . . . ?
C20 C21 C22 C23 -1.3(6) . . . . ?
C21 C22 C23 C18 -0.3(6) . . . . ?
C19 C18 C23 C22 1.5(5) . . . . ?
C9 C18 C23 C22 -177.2(3) . . . . ?
C29 C24 C25 C26 3.8(5) . . . . ?
N1 C24 C25 C26 -175.6(3) . . . . ?
C24 C25 C26 C27 0.3(5) . . . . ?
C25 C26 C27 C28 -3.1(5) . . . . ?
C26 C27 C28 C29 1.8(5) . . . . ?
C25 C24 C29 C28 -5.1(5) . . . . ?
N1 C24 C29 C28 174.4(3) . . . . ?
C27 C28 C29 C24 2.3(5) . . . . ?
C29 C24 N1 N2 -176.0(3) . . . . ?
C25 C24 N1 N2 3.4(4) . . . . ?
C29 C24 N1 C9 -2.9(5) . . . . ?
C25 C24 N1 C9 176.5(3) . . . . ?
C10 C9 N1 N2 -107.1(3) . . . . ?
C18 C9 N1 N2 124.9(3) . . . . ?
C8 C9 N1 N2 7.8(3) . . . . ?
C10 C9 N1 C24 79.6(4) . . . . ?
C18 C9 N1 C24 -48.4(4) . . . . ?
C8 C9 N1 C24 -165.5(3) . . . . ?
C4 C7 N2 N1 -178.3(3) . . . . ?
C8 C7 N2 N1 -2.2(4) . . . . ?
C24 N1 N2 C7 170.1(3) . . . . ?
C9 N1 N2 C7 -4.0(4) . . . . ?
C10 C17 N3 C16 -1.3(4) . . . . ?
C15 C16 N3 C17 -176.9(4) . . . . ?
C11 C16 N3 C17 1.6(4) . . . . ?
